data_4073265
loop_
_publ_author_name
'Cabeza, Javier A.'
'del R\'io, Ignacio'
'Garc\'ia-\'Alvarez, Pablo'
'Miguel, Daniel'

_publ_section_title
;
 Ruthenium Cluster Mediated Transformation of Linear Alkenes into Trienyl
 Ligands. Activation of Five C(sp3)&#x2212;H Bonds of 1-Octene, 1-Nonene,
 and 1-Decene
;
_journal_issue 10
_journal_name_full Organometallics
_journal_page_first 2482
_journal_paper_doi 10.1021/om070205h
_journal_volume 26
_journal_year 2007
_chemical_formula_moiety 'C29 H18 N2 O15 Ru7, 0.5(C2 H4 Cl2)'
_chemical_formula_sum 'C30 H20 Cl N2 O15 Ru7'
_chemical_formula_weight 1391.42
_chemical_name_systematic
;
  ?
;
_space_group_IT_number 15
_symmetry_cell_setting monoclinic
_symmetry_space_group_name_Hall '-C 2yc'
_symmetry_space_group_name_H-M 'C 1 2/c 1'
_atom_sites_solution_hydrogens geom
_atom_sites_solution_primary direct
_atom_sites_solution_secondary difmap
_audit_creation_method SHELXL-97
_cell_angle_alpha 90.00
_cell_angle_beta 93.714(4)
_cell_angle_gamma 90.00
_cell_formula_units_Z 8
_cell_length_a 33.809(7)
_cell_length_b 11.917(2)
_cell_length_c 18.550(4)
_cell_measurement_temperature 296(2)
_cell_volume 7458(3)
_computing_cell_refinement 'Bruker SMART'
_computing_data_collection 'Bruker SMART'
_computing_data_reduction 'Bruker SHELXTL'
_computing_molecular_graphics 'Bruker SHELXTL'
_computing_publication_material 'Bruker SHELXTL'
_computing_structure_refinement 'SHELXL-97 (Sheldrick, 1997)'
_computing_structure_solution 'SHELXS-97 (Sheldrick, 1990)'
_diffrn_ambient_temperature 296(2)
_diffrn_measured_fraction_theta_full 0.996
_diffrn_measured_fraction_theta_max 0.996
_diffrn_measurement_device_type 'CCD area detector'
_diffrn_measurement_method 'phi and omega scans'
_diffrn_radiation_monochromator graphite
_diffrn_radiation_source 'fine-focus sealed tube'
_diffrn_radiation_type MoK\a
_diffrn_radiation_wavelength 0.71073
_diffrn_reflns_av_R_equivalents 0.0356
_diffrn_reflns_av_sigmaI/netI 0.0297
_diffrn_reflns_limit_h_max 31
_diffrn_reflns_limit_h_min -37
_diffrn_reflns_limit_k_max 13
_diffrn_reflns_limit_k_min -13
_diffrn_reflns_limit_l_max 20
_diffrn_reflns_limit_l_min -17
_diffrn_reflns_number 16256
_diffrn_reflns_theta_full 23.28
_diffrn_reflns_theta_max 23.28
_diffrn_reflns_theta_min 1.21
_exptl_absorpt_coefficient_mu 2.901
_exptl_absorpt_correction_T_max 0.700
_exptl_absorpt_correction_T_min 0.560
_exptl_absorpt_correction_type empirical
_exptl_absorpt_process_details SADABS
_exptl_crystal_colour BLACK
_exptl_crystal_density_diffrn 2.478
_exptl_crystal_density_method 'not measured'
_exptl_crystal_description PLATES
_exptl_crystal_F_000 5272.0
_exptl_crystal_size_max 0.20
_exptl_crystal_size_mid 0.20
_exptl_crystal_size_min 0.12
_refine_diff_density_max 1.393
_refine_diff_density_min -1.654
_refine_diff_density_rms 0.245
_refine_ls_extinction_method none
_refine_ls_goodness_of_fit_ref 1.046
_refine_ls_hydrogen_treatment constr
_refine_ls_matrix_type full
_refine_ls_number_parameters 492
_refine_ls_number_reflns 5359
_refine_ls_number_restraints 0
_refine_ls_restrained_S_all 1.046
_refine_ls_R_factor_all 0.0867
_refine_ls_R_factor_gt 0.0749
_refine_ls_shift/su_max 0.007
_refine_ls_shift/su_mean 0.003
_refine_ls_structure_factor_coef Fsqd
_refine_ls_weighting_details 'calc w=1/[\s^2^(Fo^2^)+(0.0856P)^2^+558.4561P] where P=(Fo^2^+2Fc^2^)/3'
_refine_ls_weighting_scheme calc
_refine_ls_wR_factor_gt 0.1878
_refine_ls_wR_factor_ref 0.1987
_reflns_number_gt 4527
_reflns_number_total 5379
_reflns_threshold_expression >2sigma(I)
_cod_data_source_file om070205h-file001.cif
_cod_data_source_block 2b_(pg167km)
_cod_depositor_comments
;
The following automatic conversions were performed:

'_exptl_absorpt_correction_type' value 'EMPIRICAL' changed to
'empirical' according to
/home/saulius/struct/CIF-dictionaries/cif_core.dic dictionary named
'cif_core.dic' version 2.4.1 from 2010-06-29.

Automatic conversion script
Id: cif_fix_values 1715 2011-07-08 13:25:40Z adriana 
;
_cod_original_sg_symbol_H-M 'C 2/c'
_cod_database_code 4073265

loop_
_symmetry_equiv_pos_as_xyz
'x, y, z'
'-x, y, -z+1/2'
'x+1/2, y+1/2, z'
'-x+1/2, y+1/2, -z+1/2'
'-x, -y, -z'
'x, -y, z-1/2'
'-x+1/2, -y+1/2, -z'
'x+1/2, -y+1/2, z-1/2'

loop_
_atom_site_label
_atom_site_type_symbol
_atom_site_fract_x
_atom_site_fract_y
_atom_site_fract_z
_atom_site_U_iso_or_equiv
_atom_site_adp_type
_atom_site_occupancy
_atom_site_symmetry_multiplicity
_atom_site_calc_flag
_atom_site_refinement_flags
Ru1 Ru 0.08324(4) 0.08020(11) 0.08365(7) 0.0388(4) Uani 1 1 d .
Ru2 Ru 0.14518(4) 0.09621(10) 0.18852(7) 0.0325(3) Uani 1 1 d .
Ru3 Ru 0.11938(4) -0.10769(10) 0.14066(7) 0.0368(4) Uani 1 1 d .
Ru4 Ru 0.11356(4) 0.25904(11) 0.01331(7) 0.0424(4) Uani 1 1 d .
Ru5 Ru 0.17496(4) 0.27005(10) 0.11355(7) 0.0351(3) Uani 1 1 d .
Ru6 Ru 0.09860(4) 0.29192(11) 0.16110(7) 0.0380(4) Uani 1 1 d .
Ru7 Ru 0.16685(4) 0.31111(11) 0.25155(7) 0.0415(4) Uani 1 1 d .
N1 N 0.1449(3) 0.1148(10) 0.0737(7) 0.034(3) Uani 1 1 d .
N2 N 0.1613(4) -0.0766(10) 0.0566(6) 0.034(3) Uani 1 1 d .
C100 C 0.0585(6) 0.1914(17) 0.0029(12) 0.062(5) Uani 1 1 d .
O100 O 0.0278(4) 0.2007(13) -0.0344(9) 0.081(5) Uani 1 1 d .
C101 C 0.0762(5) -0.0267(16) 0.0079(10) 0.050(4) Uani 1 1 d .
O101 O 0.0721(5) -0.0868(15) -0.0377(9) 0.084(5) Uani 1 1 d .
C102 C 0.0322(6) 0.0483(18) 0.1107(11) 0.061(5) Uani 1 1 d .
O102 O 0.0017(4) 0.0299(17) 0.1304(10) 0.098(6) Uani 1 1 d .
C201 C 0.1946(4) 0.0262(15) 0.1989(10) 0.045(4) Uani 1 1 d .
O201 O 0.2244(4) -0.0124(13) 0.2036(9) 0.081(5) Uani 1 1 d .
C202 C 0.1386(5) 0.0750(14) 0.2869(9) 0.043(4) Uani 1 1 d .
O202 O 0.1338(4) 0.0567(12) 0.3465(7) 0.068(4) Uani 1 1 d .
C301 C 0.1532(5) -0.2035(16) 0.1981(10) 0.050(4) Uani 1 1 d .
O301 O 0.1724(5) -0.2580(15) 0.2342(9) 0.092(5) Uani 1 1 d .
C302 C 0.0882(5) -0.2242(14) 0.0945(11) 0.054(5) Uani 1 1 d .
O302 O 0.0662(5) -0.2917(13) 0.0709(10) 0.089(5) Uani 1 1 d .
C303 C 0.0839(5) -0.0915(15) 0.2142(11) 0.051(4) Uani 1 1 d .
O303 O 0.0625(4) -0.0798(12) 0.2588(8) 0.070(4) Uani 1 1 d .
C400 C 0.1750(5) 0.3704(15) 0.0299(9) 0.044(4) Uani 1 1 d .
O400 O 0.1859(4) 0.4431(10) -0.0029(6) 0.054(3) Uani 1 1 d .
C401 C 0.1256(6) 0.2232(16) -0.0826(11) 0.059(5) Uani 1 1 d .
O401 O 0.1310(6) 0.2040(16) -0.1398(8) 0.102(6) Uani 1 1 d .
C402 C 0.0930(6) 0.3950(16) -0.0204(10) 0.056(5) Uani 1 1 d .
O402 O 0.0827(5) 0.4771(13) -0.0449(9) 0.084(5) Uani 1 1 d .
C500 C 0.1956(5) 0.4009(13) 0.1709(8) 0.037(4) Uani 1 1 d .
O500 O 0.2123(4) 0.4863(10) 0.1720(7) 0.059(3) Uani 1 1 d .
C501 C 0.2286(6) 0.2283(14) 0.1080(9) 0.048(4) Uani 1 1 d .
O501 O 0.2617(5) 0.2074(14) 0.1046(10) 0.085(5) Uani 1 1 d .
C601 C 0.1138(5) 0.4377(17) 0.1343(10) 0.052(5) Uani 1 1 d .
O601 O 0.1200(4) 0.5286(10) 0.1229(8) 0.066(4) Uani 1 1 d .
C701 C 0.2146(6) 0.2564(18) 0.2939(11) 0.057(5) Uani 1 1 d .
O701 O 0.2432(5) 0.2260(14) 0.3186(9) 0.083(5) Uani 1 1 d .
C1 C 0.0363(6) 0.389(2) 0.1552(14) 0.086(8) Uani 1 1 d .
H1 H 0.0381 0.4591 0.1824 0.103 Uiso 1 1 calc R
C2 C 0.0363(6) 0.299(2) 0.1997(14) 0.082(7) Uani 1 1 d .
H2 H 0.0185 0.2375 0.1846 0.098 Uiso 1 1 calc R
C3 C 0.0633(6) 0.2784(18) 0.2580(11) 0.059(5) Uani 1 1 d .
H3 H 0.0622 0.2055 0.2822 0.070 Uiso 1 1 calc R
C4 C 0.0936(6) 0.3558(19) 0.2828(10) 0.063(6) Uani 1 1 d .
H4 H 0.0840 0.4332 0.2854 0.076 Uiso 1 1 calc R
C5 C 0.1242(7) 0.332(2) 0.3358(11) 0.068(6) Uani 1 1 d .
H5 H 0.1204 0.2686 0.3683 0.081 Uiso 1 1 calc R
C6 C 0.1562(7) 0.4007(18) 0.3513(11) 0.067(6) Uani 1 1 d .
H6 H 0.1735 0.3871 0.3948 0.081 Uiso 1 1 calc R
C7 C 0.1665(7) 0.4793(17) 0.3028(10) 0.068(6) Uani 1 1 d .
H7A H 0.1921 0.5151 0.3124 0.082 Uiso 1 1 calc R
H7B H 0.1458 0.5305 0.2851 0.082 Uiso 1 1 calc R
C8 C 0.0085(8) 0.400(3) 0.0879(15) 0.117(12) Uani 1 1 d .
H8A H 0.0223 0.4338 0.0499 0.176 Uiso 1 1 calc R
H8B H -0.0137 0.4459 0.0984 0.176 Uiso 1 1 calc R
H8C H -0.0008 0.3269 0.0727 0.176 Uiso 1 1 calc R
C11 C 0.1664(4) 0.0343(12) 0.0374(8) 0.032(3) Uani 1 1 d .
C12 C 0.1935(4) 0.0615(14) -0.0135(8) 0.039(4) Uani 1 1 d .
H12 H 0.1968 0.1358 -0.0272 0.046 Uiso 1 1 calc R
C13 C 0.2149(5) -0.0215(16) -0.0430(9) 0.051(5) Uani 1 1 d .
H13 H 0.2337 -0.0036 -0.0756 0.062 Uiso 1 1 calc R
C14 C 0.2089(5) -0.1303(14) -0.0249(9) 0.046(4) Uani 1 1 d .
H14 H 0.2231 -0.1864 -0.0466 0.055 Uiso 1 1 calc R
C15 C 0.1832(5) -0.1582(12) 0.0230(8) 0.037(4) Uani 1 1 d .
C16 C 0.1767(6) -0.2766(13) 0.0421(10) 0.053(5) Uani 1 1 d .
H16A H 0.1911 -0.3243 0.0113 0.079 Uiso 1 1 calc R
H16B H 0.1489 -0.2936 0.0359 0.079 Uiso 1 1 calc R
H16C H 0.1858 -0.2890 0.0916 0.079 Uiso 1 1 calc R
Cl91 Cl 0.0604(5) 0.646(4) 0.277(2) 0.28(2) Uiso 0.50 1 d PG
C91 C 0.0178(7) 0.660(5) 0.3210(15) 0.20(4) Uiso 0.50 1 d PG
H91A H -0.0018 0.6008 0.3203 0.237 Uiso 0.50 1 d PG
H91B H 0.0243 0.6838 0.3704 0.237 Uiso 0.50 1 d PG
Cl92 Cl -0.0387(5) 0.6425(15) 0.2165(9) 0.105(4) Uiso 0.50 1 d PG
C92 C -0.0108(8) 0.731(3) 0.278(2) 0.20(4) Uiso 0.50 1 d PG
H92A H -0.0288 0.7482 0.3138 0.239 Uiso 0.50 1 d PG
H92B H -0.0086 0.7996 0.2515 0.239 Uiso 0.50 1 d PG
H100 H 0.0922 0.1414 0.1720 0.2(3) Uiso 1.0(7) 1 d G

loop_
_atom_site_aniso_label
_atom_site_aniso_U_11
_atom_site_aniso_U_22
_atom_site_aniso_U_33
_atom_site_aniso_U_23
_atom_site_aniso_U_13
_atom_site_aniso_U_12
Ru1 0.0352(7) 0.0376(7) 0.0439(8) 0.0053(6) 0.0065(6) 0.0044(6)
Ru2 0.0334(7) 0.0285(6) 0.0368(7) 0.0009(5) 0.0100(5) -0.0004(5)
Ru3 0.0394(7) 0.0269(7) 0.0450(8) 0.0041(5) 0.0100(6) -0.0020(5)
Ru4 0.0526(8) 0.0374(7) 0.0380(8) 0.0075(6) 0.0088(6) 0.0083(6)
Ru5 0.0371(7) 0.0281(7) 0.0416(7) 0.0012(5) 0.0144(6) 0.0001(5)
Ru6 0.0362(7) 0.0340(7) 0.0453(8) 0.0009(6) 0.0142(6) 0.0087(5)
Ru7 0.0484(8) 0.0416(8) 0.0346(7) -0.0016(6) 0.0041(6) 0.0015(6)
N1 0.032(7) 0.035(7) 0.035(7) 0.011(6) 0.006(5) -0.002(5)
N2 0.037(7) 0.033(7) 0.033(7) 0.001(6) 0.001(5) -0.002(6)
C100 0.050(11) 0.056(12) 0.078(14) 0.007(10) -0.011(10) 0.001(9)
O100 0.059(9) 0.087(11) 0.095(12) 0.032(9) -0.020(8) 0.002(8)
C101 0.049(10) 0.058(11) 0.044(10) -0.015(9) -0.004(8) -0.006(9)
O101 0.078(10) 0.103(12) 0.069(10) -0.029(10) -0.013(8) 0.004(9)
C102 0.049(12) 0.066(13) 0.070(13) -0.006(10) 0.001(10) 0.004(10)
O102 0.045(9) 0.127(15) 0.125(15) 0.017(12) 0.022(9) -0.017(9)
C201 0.019(8) 0.056(11) 0.061(11) -0.005(9) -0.003(7) 0.003(8)
O201 0.052(9) 0.082(10) 0.106(12) -0.003(9) -0.009(8) 0.031(8)
C202 0.057(10) 0.041(9) 0.033(9) 0.003(7) 0.012(8) -0.001(8)
O202 0.098(11) 0.067(9) 0.041(8) 0.010(7) 0.009(7) 0.004(8)
C301 0.052(11) 0.052(11) 0.046(10) 0.008(9) 0.007(9) -0.004(9)
O301 0.101(12) 0.103(13) 0.071(10) 0.036(10) 0.005(9) 0.042(11)
C302 0.053(11) 0.027(9) 0.079(14) -0.008(9) -0.008(10) -0.013(8)
O302 0.077(10) 0.062(10) 0.124(14) -0.022(10) -0.017(10) -0.001(8)
C303 0.051(10) 0.043(10) 0.060(12) 0.010(9) 0.011(9) -0.006(8)
O303 0.065(9) 0.075(10) 0.073(9) 0.002(8) 0.037(8) -0.005(7)
C400 0.053(10) 0.041(10) 0.039(9) -0.009(8) 0.007(8) 0.007(8)
O400 0.068(8) 0.047(7) 0.047(7) 0.013(6) 0.011(6) -0.013(6)
C401 0.071(13) 0.052(11) 0.050(12) 0.005(9) -0.011(10) -0.003(10)
O401 0.167(19) 0.103(13) 0.036(9) -0.016(9) 0.010(10) 0.006(12)
C402 0.059(11) 0.053(11) 0.053(11) 0.012(9) -0.015(9) 0.011(9)
O402 0.090(11) 0.070(10) 0.092(12) 0.044(9) -0.006(9) 0.024(9)
C500 0.047(9) 0.036(9) 0.027(8) 0.001(7) -0.004(7) -0.003(8)
O500 0.087(9) 0.042(7) 0.048(7) -0.002(6) 0.007(6) -0.028(7)
C501 0.057(12) 0.040(9) 0.048(10) 0.005(8) 0.018(8) 0.000(8)
O501 0.057(9) 0.090(12) 0.110(13) -0.013(10) 0.018(9) 0.006(8)
C601 0.052(11) 0.056(13) 0.048(10) 0.006(9) -0.001(8) 0.032(9)
O601 0.090(10) 0.022(7) 0.086(10) 0.008(6) 0.014(8) 0.013(6)
C701 0.048(11) 0.066(13) 0.060(12) -0.009(10) 0.014(10) -0.005(10)
O701 0.068(10) 0.097(12) 0.081(11) 0.032(9) -0.004(8) 0.009(9)
C1 0.060(13) 0.103(19) 0.094(18) 0.005(15) 0.011(12) 0.058(14)
C2 0.044(12) 0.11(2) 0.100(19) -0.016(16) 0.034(12) 0.018(12)
C3 0.058(12) 0.066(13) 0.056(12) -0.003(10) 0.033(10) 0.015(10)
C4 0.057(12) 0.088(15) 0.048(11) -0.029(11) 0.018(9) 0.026(11)
C5 0.077(14) 0.082(15) 0.047(12) -0.015(11) 0.029(11) 0.010(13)
C6 0.092(16) 0.068(14) 0.043(11) -0.017(10) 0.016(11) 0.019(12)
C7 0.106(17) 0.051(12) 0.047(11) -0.023(10) 0.000(11) 0.004(11)
C8 0.087(18) 0.17(3) 0.090(19) -0.03(2) -0.017(15) 0.08(2)
C11 0.037(8) 0.035(8) 0.025(7) -0.003(6) -0.007(6) -0.005(7)
C12 0.044(9) 0.041(9) 0.031(8) 0.005(7) 0.008(7) -0.001(7)
C13 0.048(10) 0.064(12) 0.045(10) -0.010(9) 0.024(8) 0.006(9)
C14 0.053(10) 0.042(10) 0.045(10) -0.012(8) 0.014(8) 0.023(8)
C15 0.048(9) 0.027(8) 0.036(9) -0.005(7) -0.003(7) 0.012(7)
C16 0.074(13) 0.030(9) 0.056(11) -0.012(8) 0.021(9) 0.007(8)

loop_
_atom_type_symbol
_atom_type_description
_atom_type_scat_dispersion_real
_atom_type_scat_dispersion_imag
_atom_type_scat_source
C C 0.0033 0.0016 'International Tables Vol C Tables 4.2.6.8 and 6.1.1.4'
H H 0.0000 0.0000 'International Tables Vol C Tables 4.2.6.8 and 6.1.1.4'
N N 0.0061 0.0033 'International Tables Vol C Tables 4.2.6.8 and 6.1.1.4'
O O 0.0106 0.0060 'International Tables Vol C Tables 4.2.6.8 and 6.1.1.4'
Ru Ru -1.2594 0.8363 'International Tables Vol C Tables 4.2.6.8 and 6.1.1.4'
Cl Cl 0.1484 0.1585 'International Tables Vol C Tables 4.2.6.8 and 6.1.1.4'

loop_
_geom_angle_atom_site_label_1
_geom_angle_atom_site_label_2
_geom_angle_atom_site_label_3
_geom_angle
_geom_angle_site_symmetry_1
C102 Ru1 C101 89.3(8) .
C102 Ru1 C100 89.3(8) .
C101 Ru1 C100 82.7(8) .
C102 Ru1 N1 169.3(7) .
C101 Ru1 N1 98.1(6) .
C100 Ru1 N1 99.2(6) .
C102 Ru1 Ru3 97.3(6) .
C101 Ru1 Ru3 76.6(6) .
C100 Ru1 Ru3 158.1(6) .
N1 Ru1 Ru3 77.2(3) .
C102 Ru1 Ru4 132.0(6) .
C101 Ru1 Ru4 101.7(6) .
C100 Ru1 Ru4 47.2(5) .
N1 Ru1 Ru4 54.0(3) .
Ru3 Ru1 Ru4 130.69(6) .
C102 Ru1 Ru2 119.7(6) .
C101 Ru1 Ru2 128.2(5) .
C100 Ru1 Ru2 134.0(5) .
N1 Ru1 Ru2 49.6(3) .
Ru3 Ru1 Ru2 59.06(4) .
Ru4 Ru1 Ru2 89.52(5) .
C102 Ru1 Ru6 100.4(6) .
C101 Ru1 Ru6 161.5(6) .
C100 Ru1 Ru6 81.8(6) .
N1 Ru1 Ru6 74.6(3) .
Ru3 Ru1 Ru6 117.07(6) .
Ru4 Ru1 Ru6 60.20(5) .
Ru2 Ru1 Ru6 59.68(4) .
C102 Ru1 H100 86.7 .
C101 Ru1 H100 161.8 .
C100 Ru1 H100 115.0 .
N1 Ru1 H100 83.9 .
Ru3 Ru1 H100 86.3 .
Ru4 Ru1 H100 94.2 .
Ru2 Ru1 H100 42.2 .
Ru6 Ru1 H100 36.1 .
C201 Ru2 C202 90.0(8) .
C201 Ru2 N1 95.4(6) .
C202 Ru2 N1 172.7(6) .
C201 Ru2 Ru3 84.3(5) .
C202 Ru2 Ru3 98.2(5) .
N1 Ru2 Ru3 77.7(3) .
C201 Ru2 Ru5 92.0(6) .
C202 Ru2 Ru5 132.2(5) .
N1 Ru2 Ru5 52.5(3) .
Ru3 Ru2 Ru5 129.50(6) .
C201 Ru2 Ru1 132.3(5) .
C202 Ru2 Ru1 123.0(5) .
N1 Ru2 Ru1 49.8(3) .
Ru3 Ru2 Ru1 59.74(5) .
Ru5 Ru2 Ru1 88.94(5) .
C201 Ru2 Ru6 150.2(5) .
C202 Ru2 Ru6 100.8(5) .
N1 Ru2 Ru6 76.7(3) .
Ru3 Ru2 Ru6 120.94(6) .
Ru5 Ru2 Ru6 60.22(4) .
Ru1 Ru2 Ru6 63.00(5) .
C201 Ru2 Ru7 98.8(5) .
C202 Ru2 Ru7 76.6(5) .
N1 Ru2 Ru7 107.2(3) .
Ru3 Ru2 Ru7 173.89(6) .
Ru5 Ru2 Ru7 55.95(4) .
Ru1 Ru2 Ru7 120.36(6) .
Ru6 Ru2 Ru7 57.87(5) .
C201 Ru2 H100 169.7 .
C202 Ru2 H100 91.5 .
N1 Ru2 H100 82.3 .
Ru3 Ru2 H100 85.4 .
Ru5 Ru2 H100 94.5 .
Ru1 Ru2 H100 40.1 .
Ru6 Ru2 H100 39.0 .
Ru7 Ru2 H100 91.5 .
C303 Ru3 C301 92.5(8) .
C303 Ru3 C302 92.3(8) .
C301 Ru3 C302 96.3(8) .
C303 Ru3 N2 164.4(6) .
C301 Ru3 N2 96.2(6) .
C302 Ru3 N2 99.5(7) .
C303 Ru3 Ru2 83.0(5) .
C301 Ru3 Ru2 100.7(6) .
C302 Ru3 Ru2 162.5(5) .
N2 Ru3 Ru2 82.7(3) .
C303 Ru3 Ru1 84.6(5) .
C301 Ru3 Ru1 161.9(6) .
C302 Ru3 Ru1 101.7(5) .
N2 Ru3 Ru1 83.1(3) .
Ru2 Ru3 Ru1 61.21(5) .
C402 Ru4 C401 88.8(8) .
C402 Ru4 C100 89.6(8) .
C401 Ru4 C100 94.2(9) .
C402 Ru4 N1 167.9(7) .
C401 Ru4 N1 99.8(7) .
C100 Ru4 N1 98.1(6) .
C402 Ru4 C400 82.4(7) .
C401 Ru4 C400 90.4(7) .
C100 Ru4 C400 170.7(7) .
N1 Ru4 C400 89.0(5) .
C402 Ru4 Ru5 116.4(6) .
C401 Ru4 Ru5 117.0(6) .
C100 Ru4 Ru5 138.2(6) .
N1 Ru4 Ru5 52.0(3) .
C400 Ru4 Ru5 44.3(4) .
C402 Ru4 Ru1 134.2(6) .
C401 Ru4 Ru1 112.5(6) .
C100 Ru4 Ru1 50.5(6) .
N1 Ru4 Ru1 49.7(3) .
C400 Ru4 Ru1 134.3(4) .
Ru5 Ru4 Ru1 90.26(5) .
C402 Ru4 Ru6 96.8(6) .
C401 Ru4 Ru6 174.4(6) .
C100 Ru4 Ru6 85.8(6) .
N1 Ru4 Ru6 74.7(3) .
C400 Ru4 Ru6 90.4(4) .
Ru5 Ru4 Ru6 60.43(5) .
Ru1 Ru4 Ru6 63.39(5) .
C501 Ru5 C400 93.8(7) .
C501 Ru5 C500 86.0(7) .
C400 Ru5 C500 85.8(6) .
C501 Ru5 N1 100.5(6) .
C400 Ru5 N1 105.6(6) .
C500 Ru5 N1 166.2(5) .
C501 Ru5 Ru7 105.2(5) .
C400 Ru5 Ru7 131.4(5) .
C500 Ru5 Ru7 52.4(4) .
N1 Ru5 Ru7 113.9(3) .
C501 Ru5 Ru4 130.3(5) .
C400 Ru5 Ru4 61.6(5) .
C500 Ru5 Ru4 129.4(4) .
N1 Ru5 Ru4 54.1(3) .
Ru7 Ru5 Ru4 123.64(6) .
C501 Ru5 Ru2 102.5(5) .
C400 Ru5 Ru2 152.6(5) .
C500 Ru5 Ru2 116.9(4) .
N1 Ru5 Ru2 50.1(3) .
Ru7 Ru5 Ru2 65.21(5) .
Ru4 Ru5 Ru2 91.23(5) .
C501 Ru5 Ru6 162.1(5) .
C400 Ru5 Ru6 104.0(5) .
C500 Ru5 Ru6 93.3(5) .
N1 Ru5 Ru6 76.7(3) .
Ru7 Ru5 Ru6 61.32(5) .
Ru4 Ru5 Ru6 62.41(5) .
Ru2 Ru5 Ru6 61.97(4) .
C601 Ru6 C3 116.6(8) .
C601 Ru6 C2 108.7(9) .
C3 Ru6 C2 36.1(8) .
C601 Ru6 C1 78.4(9) .
C3 Ru6 C1 63.7(8) .
C2 Ru6 C1 33.4(9) .
C601 Ru6 C4 89.6(8) .
C3 Ru6 C4 35.8(7) .
C2 Ru6 C4 64.4(8) .
C1 Ru6 C4 77.0(8) .
C601 Ru6 Ru7 81.5(5) .
C3 Ru6 Ru7 89.2(6) .
C2 Ru6 Ru7 124.0(7) .
C1 Ru6 Ru7 133.0(7) .
C4 Ru6 Ru7 60.7(5) .
C601 Ru6 Ru5 74.3(5) .
C3 Ru6 Ru5 143.4(6) .
C2 Ru6 Ru5 176.9(7) .
C1 Ru6 Ru5 149.0(7) .
C4 Ru6 Ru5 116.7(5) .
Ru7 Ru6 Ru5 56.56(5) .
C601 Ru6 Ru2 130.2(5) .
C3 Ru6 Ru2 96.6(5) .
C2 Ru6 Ru2 119.4(7) .
C1 Ru6 Ru2 151.4(7) .
C4 Ru6 Ru2 99.4(5) .
Ru7 Ru6 Ru2 61.94(5) .
Ru5 Ru6 Ru2 57.81(4) .
C601 Ru6 Ru4 78.8(5) .
C3 Ru6 Ru4 154.9(6) .
C2 Ru6 Ru4 122.4(7) .
C1 Ru6 Ru4 103.4(6) .
C4 Ru6 Ru4 167.9(6) .
Ru7 Ru6 Ru4 113.65(6) .
Ru5 Ru6 Ru4 57.16(5) .
Ru2 Ru6 Ru4 85.89(5) .
C601 Ru6 Ru1 134.9(5) .
C3 Ru6 Ru1 104.2(6) .
C2 Ru6 Ru1 92.9(7) .
C1 Ru6 Ru1 105.3(7) .
C4 Ru6 Ru1 135.5(6) .
Ru7 Ru6 Ru1 118.76(6) .
Ru5 Ru6 Ru1 84.43(5) .
Ru2 Ru6 Ru1 57.32(4) .
Ru4 Ru6 Ru1 56.41(4) .
C601 Ru6 H100 166.7 .
C3 Ru6 H100 76.4 .
C2 Ru6 H100 83.3 .
C1 Ru6 H100 111.6 .
C4 Ru6 H100 101.1 .
Ru7 Ru6 H100 96.6 .
Ru5 Ru6 H100 93.6 .
Ru2 Ru6 H100 40.5 .
Ru4 Ru6 H100 90.1 .
Ru1 Ru6 H100 35.7 .
C701 Ru7 C500 92.9(7) .
C701 Ru7 C6 90.0(8) .
C500 Ru7 C6 117.2(8) .
C701 Ru7 C5 109.2(8) .
C500 Ru7 C5 142.3(8) .
C6 Ru7 C5 36.4(8) .
C701 Ru7 C7 99.4(9) .
C500 Ru7 C7 82.1(7) .
C6 Ru7 C7 35.9(8) .
C5 Ru7 C7 64.7(9) .
C701 Ru7 Ru5 101.7(6) .
C500 Ru7 Ru5 47.9(4) .
C6 Ru7 Ru5 160.9(6) .
C5 Ru7 Ru5 145.2(6) .
C7 Ru7 Ru5 126.0(6) .
C701 Ru7 Ru6 152.7(6) .
C500 Ru7 Ru6 90.9(4) .
C6 Ru7 Ru6 112.1(6) .
C5 Ru7 Ru6 83.2(6) .
C7 Ru7 Ru6 107.9(6) .
Ru5 Ru7 Ru6 62.12(5) .
C701 Ru7 Ru2 92.9(6) .
C500 Ru7 Ru2 106.1(4) .
C6 Ru7 Ru2 136.4(6) .
C5 Ru7 Ru2 103.1(6) .
C7 Ru7 Ru2 165.0(6) .
Ru5 Ru7 Ru2 58.84(4) .
Ru6 Ru7 Ru2 60.19(4) .
C11 N1 Ru2 116.0(9) .
C11 N1 Ru1 116.6(9) .
Ru2 N1 Ru1 80.6(4) .
C11 N1 Ru5 119.4(9) .
Ru2 N1 Ru5 77.4(4) .
Ru1 N1 Ru5 124.0(6) .
C11 N1 Ru4 121.3(9) .
Ru2 N1 Ru4 122.7(6) .
Ru1 N1 Ru4 76.3(4) .
Ru5 N1 Ru4 73.9(4) .
C11 N2 C15 118.2(13) .
C11 N2 Ru3 116.2(10) .
C15 N2 Ru3 125.7(10) .
O100 C100 Ru4 139.8(17) .
O100 C100 Ru1 137.6(16) .
Ru4 C100 Ru1 82.2(7) .
O101 C101 Ru1 178.1(19) .
O102 C102 Ru1 177(2) .
O201 C201 Ru2 177.6(18) .
O202 C202 Ru2 176.6(16) .
O301 C301 Ru3 177.2(18) .
O302 C302 Ru3 172.9(19) .
O303 C303 Ru3 178.8(16) .
O400 C400 Ru5 155.3(15) .
O400 C400 Ru4 130.1(14) .
Ru5 C400 Ru4 74.2(6) .
O401 C401 Ru4 177(2) .
O402 C402 Ru4 174(2) .
O500 C500 Ru5 148.0(13) .
O500 C500 Ru7 132.3(12) .
Ru5 C500 Ru7 79.7(6) .
O501 C501 Ru5 177.2(16) .
O601 C601 Ru6 172.8(16) .
O701 C701 Ru7 178(2) .
C2 C1 C8 123(3) .
C2 C1 Ru6 68.1(11) .
C8 C1 Ru6 125.2(16) .
C2 C1 H1 111.3 .
C8 C1 H1 111.3 .
Ru6 C1 H1 111.3 .
C1 C2 C3 126(3) .
C1 C2 Ru6 78.5(13) .
C3 C2 Ru6 70.3(11) .
C1 C2 H2 116.4 .
C3 C2 H2 116.4 .
Ru6 C2 H2 116.4 .
C2 C3 C4 124(2) .
C2 C3 Ru6 73.7(11) .
C4 C3 Ru6 78.7(10) .
C2 C3 H3 118.2 .
C4 C3 H3 118.2 .
Ru6 C3 H3 118.2 .
C5 C4 C3 125(2) .
C5 C4 Ru6 120.0(12) .
C3 C4 Ru6 65.5(10) .
C5 C4 H4 112.8 .
C3 C4 H4 112.8 .
Ru6 C4 H4 112.8 .
C6 C5 C4 124(2) .
C6 C5 Ru7 70.9(11) .
C4 C5 Ru7 90.7(12) .
C6 C5 H5 117.7 .
C4 C5 H5 117.7 .
Ru7 C5 H5 117.7 .
C7 C6 C5 120(2) .
C7 C6 Ru7 73.3(11) .
C5 C6 Ru7 72.7(11) .
C7 C6 H6 119.6 .
C5 C6 H6 119.6 .
Ru7 C6 H6 119.6 .
C6 C7 Ru7 70.7(11) .
C6 C7 H7A 116.5 .
Ru7 C7 H7A 116.5 .
C6 C7 H7B 116.5 .
Ru7 C7 H7B 116.5 .
H7A C7 H7B 113.5 .
C1 C8 H8A 109.5 .
C1 C8 H8B 109.5 .
H8A C8 H8B 109.5 .
C1 C8 H8C 109.5 .
H8A C8 H8C 109.5 .
H8B C8 H8C 109.5 .
N2 C11 C12 119.8(14) .
N2 C11 N1 116.8(13) .
C12 C11 N1 123.3(13) .
C13 C12 C11 119.4(15) .
C13 C12 H12 120.3 .
C11 C12 H12 120.3 .
C14 C13 C12 120.1(15) .
C14 C13 H13 119.9 .
C12 C13 H13 119.9 .
C15 C14 C13 121.4(14) .
C15 C14 H14 119.3 .
C13 C14 H14 119.3 .
C14 C15 N2 121.0(14) .
C14 C15 C16 121.1(14) .
N2 C15 C16 117.9(14) .
C15 C16 H16A 109.5 .
C15 C16 H16B 109.5 .
H16A C16 H16B 109.5 .
C15 C16 H16C 109.5 .
H16A C16 H16C 109.5 .
H16B C16 H16C 109.5 .
Cl92 C91 H91A 109.4 2
C92 C91 H91A 89.3 .
Cl91 C91 H91A 121.1 .
C92 C91 H91A 104.7 2
Cl92 C91 H91B 124.5 2
C92 C91 H91B 116.9 .
Cl91 C91 H91B 109.5 .
C92 C91 H91B 138.3 2
H91A C91 H91B 109.5 .
C92 C92 H92A 165.9 2
C91 C92 H92A 99.5 .
Cl92 C92 H92A 103.9 .
Cl92 C92 H92A 130.8 2
C91 C92 H92A 133.2 2
Cl91 C92 H92A 85.3 2
C92 C92 H92B 62.3 2
C91 C92 H92B 133.8 .
Cl92 C92 H92B 103.9 .
Cl92 C92 H92B 113.0 2
C91 C92 H92B 84.6 2
Cl91 C92 H92B 104.3 2
H92A C92 H92B 103.9 .

loop_
_geom_bond_atom_site_label_1
_geom_bond_atom_site_label_2
_geom_bond_distance
_geom_bond_site_symmetry_2
Ru1 C102 1.87(2) .
Ru1 C101 1.901(18) .
Ru1 C100 2.13(2) .
Ru1 N1 2.145(12) .
Ru1 Ru3 2.7309(18) .
Ru1 Ru4 2.7331(19) .
Ru1 Ru2 2.7708(18) .
Ru1 Ru6 2.9332(19) .
Ru1 H100 1.8020 .
Ru2 C201 1.866(16) .
Ru2 C202 1.869(16) .
Ru2 N1 2.140(12) .
Ru2 Ru3 2.7118(17) .
Ru2 Ru5 2.7242(17) .
Ru2 Ru6 2.8416(17) .
Ru2 Ru7 2.8900(18) .
Ru2 H100 1.8767 .
Ru3 C303 1.885(19) .
Ru3 C301 1.895(19) .
Ru3 C302 1.911(17) .
Ru3 N2 2.205(12) .
Ru4 C402 1.856(18) .
Ru4 C401 1.90(2) .
Ru4 C100 2.025(19) .
Ru4 N1 2.276(12) .
Ru4 C400 2.467(18) .
Ru4 Ru5 2.6990(19) .
Ru4 Ru6 2.8470(19) .
Ru5 C501 1.891(19) .
Ru5 C400 1.958(18) .
Ru5 C500 1.989(15) .
Ru5 N1 2.215(12) .
Ru5 Ru7 2.6378(19) .
Ru5 Ru6 2.7941(17) .
Ru6 C601 1.89(2) .
Ru6 C3 2.226(17) .
Ru6 C2 2.270(19) .
Ru6 C1 2.396(18) .
Ru6 C4 2.399(17) .
Ru6 Ru7 2.7733(19) .
Ru6 H100 1.8200 .
Ru7 C701 1.87(2) .
Ru7 C500 2.125(16) .
Ru7 C6 2.186(18) .
Ru7 C5 2.209(18) .
Ru7 C7 2.218(18) .
N1 C11 1.403(19) .
N2 C11 1.382(19) .
N2 C15 1.394(19) .
C100 O100 1.22(2) .
C101 O101 1.11(2) .
C102 O102 1.14(2) .
C201 O201 1.105(19) .
C202 O202 1.150(19) .
C301 O301 1.11(2) .
C302 O302 1.16(2) .
C303 O303 1.14(2) .
C400 O400 1.13(2) .
C401 O401 1.11(2) .
C402 O402 1.12(2) .
C500 O500 1.164(19) .
C501 O501 1.15(2) .
C601 O601 1.13(2) .
C701 O701 1.11(2) .
C1 C2 1.35(3) .
C1 C8 1.52(3) .
C1 H1 0.9800 .
C2 C3 1.39(3) .
C2 H2 0.9800 .
C3 C4 1.43(3) .
C3 H3 0.9800 .
C4 C5 1.41(3) .
C4 H4 0.9800 .
C5 C6 1.37(3) .
C5 H5 0.9800 .
C6 C7 1.36(3) .
C6 H6 0.9800 .
C7 H7A 0.9700 .
C7 H7B 0.9700 .
C8 H8A 0.9600 .
C8 H8B 0.9600 .
C8 H8C 0.9600 .
C11 C12 1.39(2) .
C12 C13 1.36(2) .
C12 H12 0.9300 .
C13 C14 1.36(3) .
C13 H13 0.9300 .
C14 C15 1.32(2) .
C14 H14 0.9300 .
C15 C16 1.47(2) .
C16 H16A 0.9600 .
C16 H16B 0.9600 .
C16 H16C 0.9600 .
C91 Cl92 1.05(6) 2
C91 C92 1.4754 .
C91 C92 2.0219 2
